data_7000712
loop_
_publ_author_name
'Hu, Sheng'
'Yun, Lei'
'Zheng, Yan-Zhen'
'Lan, Yan-Hua'
'Powell, Annie K.'
'Tong, Ming-Liang'

_publ_section_title
;
 Ferrimagnetic [CoII3(\m3-OH)2(RCO2)4] chains embedded in a laminar
 hybrid material exhibiting single-chain magnet behaviour
;
_journal_issue 11
_journal_name_full 'Dalton Transactions'
_journal_page_first 1897
_journal_page_last 1900
_journal_paper_doi 10.1039/b901163n
_journal_year 2009
_chemical_formula_sum 'C30 H26 Co3 O16'
_chemical_formula_weight 819.30
_space_group_IT_number 2
_symmetry_cell_setting triclinic
_symmetry_space_group_name_Hall '-P 1'
_symmetry_space_group_name_H-M 'P -1'
_atom_sites_solution_hydrogens geom
_atom_sites_solution_primary direct
_atom_sites_solution_secondary difmap
_audit_creation_method SHELXL-97
_cell_angle_alpha 76.092(1)
_cell_angle_beta 76.815(1)
_cell_angle_gamma 86.899(1)
_cell_formula_units_Z 1
_cell_length_a 6.6228(4)
_cell_length_b 10.2720(7)
_cell_length_c 12.3563(8)
_cell_measurement_reflns_used 2972
_cell_measurement_temperature 293(2)
_cell_measurement_theta_max 27.975
_cell_measurement_theta_min 2.353
_cell_volume 794.44(9)
_computing_cell_refinement
;
SAINT-PLUS for Windows NT, Ver. 6.0, Bruker AXS Inc., 1997.
;
_computing_data_collection
;
SMART for Windows NT, Bruker AXS Inc., 1998.
;
_computing_data_reduction
;
SAINT-PLUS for Windows NT, Ver. 6.0, Bruker AXS Inc., 1997.
;
_computing_molecular_graphics
;
XP-Interactive Molecular Graphics, Ver. 6.10, Bruker AXS Inc., 2000.
;
_computing_publication_material 'SHELXTL-Bruker AXS Inc., 1998.'
_computing_structure_refinement 'SHELXL-97 (Sheldrick, 1997)'
_computing_structure_solution 'SHELXS-97 (Sheldrick, 1990)'
_diffrn_ambient_temperature 293(2)
_diffrn_measured_fraction_theta_full 0.929
_diffrn_measured_fraction_theta_max 0.929
_diffrn_measurement_device_type 'CCD area detector'
_diffrn_measurement_method 'phi and omega scans'
_diffrn_radiation_monochromator graphite
_diffrn_radiation_source 'fine-focus sealed tube'
_diffrn_radiation_type MoK\a
_diffrn_radiation_wavelength 0.71073
_diffrn_reflns_av_R_equivalents 0.0094
_diffrn_reflns_av_sigmaI/netI 0.0206
_diffrn_reflns_limit_h_max 8
_diffrn_reflns_limit_h_min -8
_diffrn_reflns_limit_k_max 12
_diffrn_reflns_limit_k_min -12
_diffrn_reflns_limit_l_max 11
_diffrn_reflns_limit_l_min -15
_diffrn_reflns_number 4207
_diffrn_reflns_theta_full 26.00
_diffrn_reflns_theta_max 26.00
_diffrn_reflns_theta_min 1.74
_diffrn_standards_decay_% 0
_diffrn_standards_interval_count 0
_diffrn_standards_interval_time 0
_diffrn_standards_number 0
_exptl_absorpt_coefficient_mu 1.625
_exptl_absorpt_correction_T_max 0.8415
_exptl_absorpt_correction_T_min 0.7697
_exptl_absorpt_correction_type multi-scan
_exptl_absorpt_process_details 'SADABS (Bruker, 2002)'
_exptl_crystal_colour 'dark red'
_exptl_crystal_density_diffrn 1.713
_exptl_crystal_density_method 'not measured'
_exptl_crystal_description block
_exptl_crystal_F_000 415
_exptl_crystal_size_max 0.17
_exptl_crystal_size_mid 0.15
_exptl_crystal_size_min 0.11
_refine_diff_density_max 0.295
_refine_diff_density_min -0.283
_refine_diff_density_rms 0.060
_refine_ls_extinction_method none
_refine_ls_goodness_of_fit_ref 1.062
_refine_ls_hydrogen_treatment mixed
_refine_ls_matrix_type full
_refine_ls_number_parameters 243
_refine_ls_number_reflns 2908
_refine_ls_number_restraints 0
_refine_ls_restrained_S_all 1.062
_refine_ls_R_factor_all 0.0264
_refine_ls_R_factor_gt 0.0242
_refine_ls_shift/su_max 0.001
_refine_ls_shift/su_mean 0.000
_refine_ls_structure_factor_coef Fsqd
_refine_ls_weighting_details
;
calc w=1/[\s^2^(Fo^2^)+(0.0358P)^2^+0.3375P] where P=(Fo^2^+2Fc^2^)/3
;
_refine_ls_weighting_scheme calc
_refine_ls_wR_factor_gt 0.0638
_refine_ls_wR_factor_ref 0.0652
_reflns_number_gt 2699
_reflns_number_total 2908
_reflns_threshold_expression >2sigma(I)
_cod_data_source_file b901163n.txt
_cod_data_source_block CO
_cod_depositor_comments
;
The following automatic conversions were performed:
'_symmetry_cell_setting' value 'Triclinic' changed to 'triclinic'
according to '/home/saulius/struct/CIF-dictionaries/cif_core.dic'
dictionary named 'cif_core.dic' version 2.4.1 from 2010-06-29.

Automatic conversion script
Id: cif_fix_enum 1527 2010-12-29 10:47:43Z saulius 
;
_cod_original_sg_symbol_H-M P-1
_cod_database_code 7000712

loop_
_symmetry_equiv_pos_as_xyz
'x, y, z'
'-x, -y, -z'

loop_
_atom_site_label
_atom_site_type_symbol
_atom_site_fract_x
_atom_site_fract_y
_atom_site_fract_z
_atom_site_U_iso_or_equiv
_atom_site_adp_type
_atom_site_occupancy
_atom_site_symmetry_multiplicity
_atom_site_calc_flag
_atom_site_refinement_flags
_atom_site_disorder_assembly
_atom_site_disorder_group
Co1 Co 0.5000 1.0000 0.5000 0.01698(10) Uani 1 2 d S . .
Co2 Co -0.01128(3) 1.09198(2) 0.58180(2) 0.01968(9) Uani 1 1 d . . .
O1 O 0.21287(19) 1.03522(14) 0.45705(12) 0.0189(3) Uani 1 1 d . . .
H1 H 0.235(4) 1.088(3) 0.404(2) 0.035(8) Uiso 1 1 d . . .
O2 O 0.1345(2) 1.24343(14) 0.61229(14) 0.0323(3) Uani 1 1 d . . .
O3 O 0.4602(2) 1.16787(13) 0.58341(12) 0.0265(3) Uani 1 1 d . . .
O4 O 0.7519(2) 1.72634(15) 0.74457(13) 0.0326(3) Uani 1 1 d . . .
O5 O 0.37684(19) 1.86373(13) 0.65266(11) 0.0231(3) Uani 1 1 d . . .
O6 O 0.0754(2) 1.95487(14) 0.72246(12) 0.0286(3) Uani 1 1 d . . .
O1W O -0.1047(2) 1.24930(15) 0.44994(13) 0.0260(3) Uani 1 1 d . . .
H1WA H -0.023(4) 1.271(3) 0.395(2) 0.037(8) Uiso 1 1 d . . .
H1WB H -0.202(5) 1.230(3) 0.430(3) 0.056(9) Uiso 1 1 d . . .
O2W O -0.2656(2) 1.1145(2) 0.71613(16) 0.0355(4) Uani 1 1 d . . .
H2WA H -0.380(6) 1.127(4) 0.690(3) 0.099(13) Uiso 1 1 d . . .
H2WB H -0.281(5) 1.050(3) 0.757(3) 0.046(10) Uiso 1 1 d . . .
C1 C 0.3855(3) 1.36587(18) 0.65304(16) 0.0222(4) Uani 1 1 d . . .
C2 C 0.2415(3) 1.4259(2) 0.72687(19) 0.0300(5) Uani 1 1 d . . .
H2A H 0.1047 1.3962 0.7492 0.036 Uiso 1 1 calc R . .
C3 C 0.2990(3) 1.5287(2) 0.76729(18) 0.0287(4) Uani 1 1 d . . .
H3A H 0.2021 1.5660 0.8186 0.034 Uiso 1 1 calc R . .
C4 C 0.5019(3) 1.57743(18) 0.73160(16) 0.0220(4) Uani 1 1 d . . .
C5 C 0.6440(3) 1.5192(2) 0.65556(18) 0.0270(4) Uani 1 1 d . . .
H5A H 0.7789 1.5522 0.6298 0.032 Uiso 1 1 calc R . .
C6 C 0.5885(3) 1.4137(2) 0.61787(17) 0.0266(4) Uani 1 1 d . . .
H6A H 0.6867 1.3741 0.5688 0.032 Uiso 1 1 calc R . .
C7 C 0.5726(3) 1.68646(18) 0.77488(16) 0.0231(4) Uani 1 1 d . . .
C8 C 0.4265(3) 1.73607(19) 0.86936(17) 0.0250(4) Uani 1 1 d . . .
C9 C 0.2607(3) 1.82296(19) 0.85208(16) 0.0241(4) Uani 1 1 d . . .
C10 C 0.1286(4) 1.8568(2) 0.94644(19) 0.0377(5) Uani 1 1 d . . .
H10A H 0.0152 1.9120 0.9363 0.045 Uiso 1 1 calc R . .
C11 C 0.1641(5) 1.8093(3) 1.0546(2) 0.0505(7) Uani 1 1 d . . .
H11A H 0.0747 1.8324 1.1170 0.061 Uiso 1 1 calc R . .
C12 C 0.3312(5) 1.7279(3) 1.0704(2) 0.0534(7) Uani 1 1 d . . .
H12A H 0.3570 1.6979 1.1432 0.064 Uiso 1 1 calc R . .
C13 C 0.4615(4) 1.6904(2) 0.9784(2) 0.0419(6) Uani 1 1 d . . .
H13A H 0.5733 1.6340 0.9899 0.050 Uiso 1 1 calc R . .
C14 C 0.3213(3) 1.25045(19) 0.61244(16) 0.0222(4) Uani 1 1 d . . .
C15 C 0.2326(3) 1.88613(18) 0.73371(16) 0.0212(4) Uani 1 1 d . . .

loop_
_atom_site_aniso_label
_atom_site_aniso_U_11
_atom_site_aniso_U_22
_atom_site_aniso_U_33
_atom_site_aniso_U_23
_atom_site_aniso_U_13
_atom_site_aniso_U_12
Co1 0.01537(16) 0.01806(18) 0.01903(19) -0.00645(14) -0.00475(13) 0.00021(12)
Co2 0.01708(13) 0.02274(15) 0.02319(16) -0.01180(11) -0.00611(10) 0.00166(10)
O1 0.0180(6) 0.0200(7) 0.0195(7) -0.0054(6) -0.0050(5) 0.0004(5)
O2 0.0261(7) 0.0298(8) 0.0518(10) -0.0237(7) -0.0166(6) 0.0038(6)
O3 0.0252(6) 0.0250(7) 0.0369(8) -0.0180(6) -0.0120(6) 0.0039(5)
O4 0.0306(7) 0.0319(8) 0.0388(9) -0.0129(7) -0.0085(6) -0.0062(6)
O5 0.0243(6) 0.0234(7) 0.0207(7) -0.0050(5) -0.0039(5) 0.0013(5)
O6 0.0253(7) 0.0368(8) 0.0239(7) -0.0076(6) -0.0069(5) 0.0071(6)
O1W 0.0232(7) 0.0271(8) 0.0303(9) -0.0099(6) -0.0076(7) -0.0001(6)
O2W 0.0282(8) 0.0525(12) 0.0322(10) -0.0211(9) -0.0100(7) 0.0094(8)
C1 0.0264(9) 0.0190(9) 0.0247(10) -0.0086(8) -0.0095(8) 0.0013(7)
C2 0.0218(9) 0.0288(11) 0.0422(13) -0.0156(9) -0.0045(8) -0.0020(8)
C3 0.0267(9) 0.0268(11) 0.0339(12) -0.0161(9) -0.0003(8) 0.0011(8)
C4 0.0274(9) 0.0181(9) 0.0233(10) -0.0069(8) -0.0093(8) 0.0010(7)
C5 0.0238(9) 0.0275(10) 0.0313(11) -0.0128(8) -0.0024(8) -0.0035(8)
C6 0.0272(9) 0.0256(10) 0.0288(11) -0.0131(8) -0.0026(8) 0.0003(8)
C7 0.0304(10) 0.0172(9) 0.0238(10) -0.0041(7) -0.0116(8) 0.0010(7)
C8 0.0372(10) 0.0175(9) 0.0230(10) -0.0078(8) -0.0088(8) -0.0009(8)
C9 0.0346(10) 0.0192(9) 0.0203(10) -0.0072(8) -0.0071(8) 0.0014(8)
C10 0.0514(13) 0.0347(12) 0.0264(12) -0.0125(9) -0.0051(10) 0.0132(10)
C11 0.0810(19) 0.0469(15) 0.0214(12) -0.0138(11) -0.0048(12) 0.0183(13)
C12 0.096(2) 0.0462(15) 0.0205(12) -0.0111(11) -0.0207(13) 0.0224(14)
C13 0.0661(16) 0.0333(12) 0.0319(13) -0.0108(10) -0.0235(11) 0.0186(11)
C14 0.0268(9) 0.0214(10) 0.0218(10) -0.0079(8) -0.0097(7) 0.0019(7)
C15 0.0250(9) 0.0183(9) 0.0227(10) -0.0079(7) -0.0057(7) -0.0036(7)

loop_
_atom_type_symbol
_atom_type_description
_atom_type_scat_dispersion_real
_atom_type_scat_dispersion_imag
_atom_type_scat_source
C C 0.0033 0.0016 'International Tables Vol C Tables 4.2.6.8 and 6.1.1.4'
H H 0.0000 0.0000 'International Tables Vol C Tables 4.2.6.8 and 6.1.1.4'
O O 0.0106 0.0060 'International Tables Vol C Tables 4.2.6.8 and 6.1.1.4'
Co Co 0.3494 0.9721 'International Tables Vol C Tables 4.2.6.8 and 6.1.1.4'

loop_
_geom_angle_atom_site_label_1
_geom_angle_atom_site_label_2
_geom_angle_atom_site_label_3
_geom_angle
_geom_angle_site_symmetry_1
_geom_angle_site_symmetry_3
_geom_angle_publ_flag
O1 Co1 O1 180.000(1) 2_676 . ?
O1 Co1 O5 92.72(5) 2_676 2_686 ?
O1 Co1 O5 87.28(5) . 2_686 ?
O1 Co1 O5 87.28(5) 2_676 1_545 ?
O1 Co1 O5 92.72(5) . 1_545 ?
O5 Co1 O5 180.00(6) 2_686 1_545 ?
O1 Co1 O3 91.89(5) 2_676 2_676 ?
O1 Co1 O3 88.11(5) . 2_676 ?
O5 Co1 O3 92.28(5) 2_686 2_676 ?
O5 Co1 O3 87.72(5) 1_545 2_676 ?
O1 Co1 O3 88.11(5) 2_676 . ?
O1 Co1 O3 91.89(5) . . ?
O5 Co1 O3 87.72(5) 2_686 . ?
O5 Co1 O3 92.28(5) 1_545 . ?
O3 Co1 O3 180.00(6) 2_676 . ?
O2 Co2 O1 101.11(6) . . ?
O2 Co2 O1 167.76(5) . 2_576 ?
O1 Co2 O1 85.85(5) . 2_576 ?
O2 Co2 O2W 88.78(7) . . ?
O1 Co2 O2W 169.37(7) . . ?
O1 Co2 O2W 85.12(6) 2_576 . ?
O2 Co2 O6 90.71(6) . 1_545 ?
O1 Co2 O6 96.21(5) . 1_545 ?
O1 Co2 O6 98.59(6) 2_576 1_545 ?
O2W Co2 O6 79.63(7) . 1_545 ?
O2 Co2 O1W 84.00(6) . . ?
O1 Co2 O1W 88.77(6) . . ?
O1 Co2 O1W 86.12(6) 2_576 . ?
O2W Co2 O1W 96.19(7) . . ?
O6 Co2 O1W 173.35(6) 1_545 . ?
Co2 O1 Co1 113.44(6) . . ?
Co2 O1 Co2 94.15(5) . 2_576 ?
Co1 O1 Co2 131.51(7) . 2_576 ?
Co2 O1 H1 112(2) . . ?
Co1 O1 H1 103(2) . . ?
Co2 O1 H1 102(2) 2_576 . ?
C14 O2 Co2 127.36(13) . . ?
C14 O3 Co1 139.18(12) . . ?
C15 O5 Co1 126.57(12) . 1_565 ?
C15 O6 Co2 133.60(13) . 1_565 ?
Co2 O1W H1WA 116(2) . . ?
Co2 O1W H1WB 113(2) . . ?
H1WA O1W H1WB 105(3) . . ?
Co2 O2W H2WA 109(2) . . ?
Co2 O2W H2WB 107(2) . . ?
H2WA O2W H2WB 104(3) . . ?
C2 C1 C6 119.04(17) . . ?
C2 C1 C14 120.02(17) . . ?
C6 C1 C14 120.94(17) . . ?
C3 C2 C1 120.74(18) . . ?
C3 C2 H2A 119.6 . . ?
C1 C2 H2A 119.6 . . ?
C2 C3 C4 120.33(18) . . ?
C2 C3 H3A 119.8 . . ?
C4 C3 H3A 119.8 . . ?
C5 C4 C3 118.66(18) . . ?
C5 C4 C7 119.02(17) . . ?
C3 C4 C7 122.29(17) . . ?
C6 C5 C4 121.08(18) . . ?
C6 C5 H5A 119.5 . . ?
C4 C5 H5A 119.5 . . ?
C5 C6 C1 120.11(18) . . ?
C5 C6 H6A 119.9 . . ?
C1 C6 H6A 119.9 . . ?
O4 C7 C4 121.59(18) . . ?
O4 C7 C8 119.15(17) . . ?
C4 C7 C8 118.80(17) . . ?
C13 C8 C9 119.63(19) . . ?
C13 C8 C7 116.70(18) . . ?
C9 C8 C7 123.67(17) . . ?
C10 C9 C8 118.88(18) . . ?
C10 C9 C15 120.15(18) . . ?
C8 C9 C15 120.86(17) . . ?
C11 C10 C9 120.8(2) . . ?
C11 C10 H10A 119.6 . . ?
C9 C10 H10A 119.6 . . ?
C12 C11 C10 120.0(2) . . ?
C12 C11 H11A 120.0 . . ?
C10 C11 H11A 120.0 . . ?
C11 C12 C13 120.3(2) . . ?
C11 C12 H12A 119.9 . . ?
C13 C12 H12A 119.9 . . ?
C12 C13 C8 120.4(2) . . ?
C12 C13 H13A 119.8 . . ?
C8 C13 H13A 119.8 . . ?
O2 C14 O3 125.52(17) . . ?
O2 C14 C1 116.75(16) . . ?
O3 C14 C1 117.72(16) . . ?
O6 C15 O5 125.76(18) . . ?
O6 C15 C9 118.72(17) . . ?
O5 C15 C9 115.52(16) . . ?

loop_
_geom_bond_atom_site_label_1
_geom_bond_atom_site_label_2
_geom_bond_distance
_geom_bond_site_symmetry_2
_geom_bond_publ_flag
Co1 O1 2.0790(12) 2_676 ?
Co1 O1 2.0790(12) . ?
Co1 O5 2.0821(13) 2_686 ?
Co1 O5 2.0821(13) 1_545 ?
Co1 O3 2.1878(13) 2_676 ?
Co1 O3 2.1878(13) . ?
Co2 O2 2.0259(14) . ?
Co2 O1 2.0528(13) . ?
Co2 O1 2.1220(13) 2_576 ?
Co2 O2W 2.1241(16) . ?
Co2 O6 2.1271(14) 1_545 ?
Co2 O1W 2.1758(15) . ?
O1 Co2 2.1220(13) 2_576 ?
O1 H1 0.73(3) . ?
O2 C14 1.244(2) . ?
O3 C14 1.267(2) . ?
O4 C7 1.222(2) . ?
O5 C15 1.272(2) . ?
O5 Co1 2.0821(13) 1_565 ?
O6 C15 1.242(2) . ?
O6 Co2 2.1271(14) 1_565 ?
O1W H1WA 0.76(3) . ?
O1W H1WB 0.79(3) . ?
O2W H2WA 0.89(4) . ?
O2W H2WB 0.72(3) . ?
C1 C2 1.390(3) . ?
C1 C6 1.393(3) . ?
C1 C14 1.509(3) . ?
C2 C3 1.377(3) . ?
C2 H2A 0.9300 . ?
C3 C4 1.395(3) . ?
C3 H3A 0.9300 . ?
C4 C5 1.390(3) . ?
C4 C7 1.490(3) . ?
C5 C6 1.376(3) . ?
C5 H5A 0.9300 . ?
C6 H6A 0.9300 . ?
C7 C8 1.509(3) . ?
C8 C13 1.384(3) . ?
C8 C9 1.399(3) . ?
C9 C10 1.393(3) . ?
C9 C15 1.500(3) . ?
C10 C11 1.378(3) . ?
C10 H10A 0.9300 . ?
C11 C12 1.372(4) . ?
C11 H11A 0.9300 . ?
C12 C13 1.383(3) . ?
C12 H12A 0.9300 . ?
C13 H13A 0.9300 . ?
